data_4035871
loop_
_publ_author_name
'Lv, Xiaokang'
'Li, Tingting'
'Wu, Qinghua'
'Yu, Changjiang'
'Jiao, Lijuan'
'Hao, Erhong'

_publ_section_title
;
 Polybrominated BOPHY Dyes: Synthesis, Reactivity, and Properties.
;
_journal_issue 3
_journal_name_full 'The Journal of organic chemistry'
_journal_page_first 1134
_journal_page_last 1145
_journal_paper_doi 10.1021/acs.joc.7b02415
_journal_volume 83
_journal_year 2018
_chemical_formula_moiety 'C14 H12 B2 Br5 F4 N5'
_chemical_formula_sum 'C14 H12 B2 Br5 F4 N5'
_chemical_formula_weight 747.44
_space_group_crystal_system monoclinic
_space_group_IT_number 14
_space_group_name_Hall '-P 2ybc'
_space_group_name_H-M_alt 'P 1 21/c 1'
_symmetry_Int_Tables_number 14
_audit_creation_date 2017-07-18
_audit_creation_method
;
Olex2 1.2-beta
(compiled 2016.11.30 svn.r3356 for OlexSys, GUI svn.r5269)
;
_cell_angle_alpha 90
_cell_angle_beta 107.041(1)
_cell_angle_gamma 90
_cell_formula_units_Z 4
_cell_length_a 16.8592(13)
_cell_length_b 9.1588(7)
_cell_length_c 14.7664(12)
_cell_measurement_reflns_used 5462
_cell_measurement_temperature 293(2)
_cell_measurement_theta_max 25.008
_cell_measurement_theta_min 2.527
_cell_volume 2180.0(3)
_computing_cell_refinement 'SAINT v8.34A (Bruker, 2013)'
_computing_data_reduction 'SAINT v8.34A (Bruker, 2013)'
_computing_molecular_graphics 'Olex2 (Dolomanov et al., 2009)'
_computing_publication_material 'Olex2 (Dolomanov et al., 2009)'
_computing_structure_refinement 'olex2.refine (Bourhis et al., 2015)'
_computing_structure_solution 'SHELXS-97 (Sheldrick, 1990)'
_diffrn_ambient_temperature 293(2)
_diffrn_detector 'CCD area detector'
_diffrn_detector_area_resol_mean 5.6
_diffrn_detector_type 'Bruker SMART CCD 6000 area detector'
_diffrn_measured_fraction_theta_full 0.9975
_diffrn_measured_fraction_theta_max 0.9972
_diffrn_measurement_device 'three-circle diffractometer'
_diffrn_measurement_device_type 'Bruker APEX-II CCD'
_diffrn_measurement_method '\w scans'
_diffrn_radiation_monochromator graphite
_diffrn_radiation_probe x-ray
_diffrn_radiation_type 'Mo K\a'
_diffrn_radiation_wavelength 0.71073
_diffrn_reflns_av_R_equivalents 0.0443
_diffrn_reflns_av_unetI/netI 0.0404
_diffrn_reflns_limit_h_max 20
_diffrn_reflns_limit_h_min -20
_diffrn_reflns_limit_k_max 11
_diffrn_reflns_limit_k_min -11
_diffrn_reflns_limit_l_max 17
_diffrn_reflns_limit_l_min -17
_diffrn_reflns_number 16109
_diffrn_reflns_theta_full 25.3848
_diffrn_reflns_theta_max 25.38
_diffrn_reflns_theta_min 1.26
_diffrn_source 'sealed X-ray tube'
_diffrn_source_target Mo
_exptl_absorpt_coefficient_mu 9.263
_exptl_absorpt_correction_T_max 0.7452
_exptl_absorpt_correction_T_min 0.4364
_exptl_absorpt_correction_type multi-scan
_exptl_absorpt_process_details
;
SADABS-2014/5 (Bruker,2014/5) was used for absorption correction.
wR2(int) was 0.1430 before and 0.0498 after correction.
The Ratio of minimum to maximum transmission is 0.5856.
The \l/2 correction factor is 0.00150.
;
_exptl_crystal_colour 'metallic reddish red'
_exptl_crystal_colour_lustre metallic
_exptl_crystal_colour_modifier reddish
_exptl_crystal_colour_primary red
_exptl_crystal_density_diffrn 2.2771
_exptl_crystal_density_method 'not measured'
_exptl_crystal_description cube
_exptl_crystal_F_000 1403.5865
_exptl_crystal_size_max 0.22
_exptl_crystal_size_mid 0.21
_exptl_crystal_size_min 0.21
_refine_diff_density_max 0.7461
_refine_diff_density_min -1.4268
_refine_diff_density_rms 0.1678
_refine_ls_d_res_high 0.8289
_refine_ls_d_res_low 16.1190
_refine_ls_goodness_of_fit_ref 1.0245
_refine_ls_hydrogen_treatment constr
_refine_ls_matrix_type full
_refine_ls_number_constraints 19
_refine_ls_number_parameters 271
_refine_ls_number_reflns 3987
_refine_ls_number_restraints 0
_refine_ls_restrained_S_all 1.0245
_refine_ls_R_factor_all 0.0610
_refine_ls_R_factor_gt 0.0400
_refine_ls_shift/su_max 0.0000
_refine_ls_shift/su_mean 0.0000
_refine_ls_structure_factor_coef Fsqd
_refine_ls_weighting_details 'w=1/[\s^2^(Fo^2^)+(0.0496P)^2^+5.8204P] where P=(Fo^2^+2Fc^2^)/3'
_refine_ls_weighting_scheme calc
_refine_ls_wR_factor_gt 0.0979
_refine_ls_wR_factor_ref 0.1084
_reflns_Friedel_coverage 0.0
_reflns_limit_h_max 19
_reflns_limit_h_min -20
_reflns_limit_k_max 11
_reflns_limit_k_min 0
_reflns_limit_l_max 17
_reflns_limit_l_min 0
_reflns_number_gt 2986
_reflns_number_total 3987
_reflns_threshold_expression I>=2u(I)
_cod_data_source_file jo7b02415_si_002.cif
_cod_data_source_block 10
_cod_database_code 4035871
_olex2_refinement_description
;
1. Fixed Uiso
 At 1.2 times of:
  All C(H) groups, All C(H,H) groups, All N(H) groups
 At 1.5 times of:
  All C(H,H,H) groups
2.a Secondary CH2 refined with riding coordinates:
 C11(H11a,H11b), C12(H12a,H12b), C13(H13a,H13b)
2.b Aromatic/amide H refined with riding coordinates:
 N5(H5), C5(H5a), C6(H6)
2.c Idealised Me refined as rotating group:
 C14(H14a,H14b,H14c)
;
_olex2_submission_special_instructions 'No special instructions were received'

loop_
_space_group_symop_id
_space_group_symop_operation_xyz
1 x,y,z
2 -x,y+1/2,-z+1/2
3 -x,-y,-z
4 x,-y-1/2,z-1/2

loop_
_atom_site_label
_atom_site_type_symbol
_atom_site_fract_x
_atom_site_fract_y
_atom_site_fract_z
_atom_site_U_iso_or_equiv
_atom_site_adp_type
_atom_site_occupancy
_atom_site_refinement_flags_posn
Br1 Br 0.10946(4) 0.55046(8) 0.51940(6) 0.0663(2) Uani 1.000000 .
Br2 Br 0.05750(4) 0.16972(8) 0.51856(6) 0.0638(2) Uani 1.000000 .
Br3 Br 0.25316(4) -0.02729(6) 0.56691(5) 0.0527(2) Uani 1.000000 .
Br4 Br 0.59944(4) 0.89505(6) 0.61047(6) 0.0576(2) Uani 1.000000 .
Br5 Br 0.79149(4) 0.71024(7) 0.68804(5) 0.0539(2) Uani 1.000000 .
F1 F 0.3103(2) 0.6158(4) 0.6704(3) 0.0594(10) Uani 1.000000 .
F2 F 0.2942(2) 0.6538(4) 0.5159(3) 0.0551(10) Uani 1.000000 .
F3 F 0.5529(2) 0.2069(4) 0.6352(5) 0.124(3) Uani 1.000000 .
F4 F 0.5476(2) 0.3314(7) 0.7640(3) 0.114(2) Uani 1.000000 .
N1 N 0.4394(2) 0.3684(4) 0.6202(3) 0.0299(10) Uani 1.000000 .
N2 N 0.2654(3) 0.4146(5) 0.5655(3) 0.0315(10) Uani 1.000000 .
N3 N 0.4092(3) 0.5098(4) 0.5998(3) 0.0287(10) Uani 1.000000 .
N4 N 0.5855(3) 0.4572(4) 0.6458(3) 0.0303(10) Uani 1.000000 .
N5 N 0.7178(3) 0.3552(5) 0.6977(4) 0.0443(12) Uani 1.000000 .
H5 H 0.6941(3) 0.2767(5) 0.7088(4) 0.0531(15) Uiso 1.000000 R
C1 C 0.1826(3) 0.3954(6) 0.5441(4) 0.0351(13) Uani 1.000000 .
C2 C 0.1636(3) 0.2488(6) 0.5425(4) 0.0379(13) Uani 1.000000 .
C3 C 0.2379(3) 0.1727(6) 0.5640(4) 0.0356(13) Uani 1.000000 .
C4 C 0.3008(3) 0.2775(5) 0.5796(4) 0.0314(12) Uani 1.000000 .
C5 C 0.3872(3) 0.2614(6) 0.6090(4) 0.0338(12) Uani 1.000000 .
H5a H 0.4085(3) 0.1675(6) 0.6215(4) 0.0406(15) Uiso 1.000000 R
C6 C 0.4650(3) 0.6147(5) 0.5999(4) 0.0303(12) Uani 1.000000 .
H6 H 0.4449(3) 0.7087(5) 0.5838(4) 0.0363(14) Uiso 1.000000 R
C7 C 0.5489(3) 0.5947(5) 0.6218(4) 0.0309(12) Uani 1.000000 .
C8 C 0.6140(3) 0.6951(6) 0.6301(4) 0.0366(13) Uani 1.000000 .
C9 C 0.6875(3) 0.6218(6) 0.6580(4) 0.0341(12) Uani 1.000000 .
C10 C 0.6687(3) 0.4704(6) 0.6690(4) 0.0340(12) Uani 1.000000 .
C11 C 0.8064(3) 0.3472(7) 0.7125(5) 0.0481(16) Uani 1.000000 .
H11a H 0.8210(3) 0.4026(7) 0.6637(5) 0.0578(19) Uiso 1.000000 R
H11b H 0.8354(3) 0.3896(7) 0.7735(5) 0.0578(19) Uiso 1.000000 R
C12 C 0.8323(4) 0.1913(7) 0.7095(5) 0.0513(17) Uani 1.000000 .
H12a H 0.8145(4) 0.1355(7) 0.7559(5) 0.062(2) Uiso 1.000000 R
H12b H 0.8049(4) 0.1510(7) 0.6474(5) 0.062(2) Uiso 1.000000 R
C13 C 0.9269(4) 0.1754(8) 0.7300(7) 0.072(2) Uani 1.000000 .
H13a H 0.9436(4) 0.2272(8) 0.6813(7) 0.086(3) Uiso 1.000000 R
H13b H 0.9538(4) 0.2223(8) 0.7900(7) 0.086(3) Uiso 1.000000 R
C14 C 0.9564(5) 0.0261(9) 0.7338(7) 0.093(3) Uani 1.000000 .
H14a H 0.935(3) -0.030(2) 0.776(4) 0.139(4) Uiso 1.000000 GR
H14b H 0.938(4) -0.016(3) 0.6716(12) 0.139(4) Uiso 1.000000 GR
H14c H 1.0159(6) 0.0253(11) 0.756(5) 0.139(4) Uiso 1.000000 GR
B1 B 0.3166(4) 0.5552(6) 0.5876(5) 0.0337(14) Uani 1.000000 .
B2 B 0.5353(4) 0.3342(8) 0.6679(6) 0.0476(19) Uani 1.000000 .

loop_
_atom_site_aniso_label
_atom_site_aniso_U_11
_atom_site_aniso_U_22
_atom_site_aniso_U_33
_atom_site_aniso_U_12
_atom_site_aniso_U_13
_atom_site_aniso_U_23
Br1 0.0354(4) 0.0624(5) 0.0972(6) 0.0091(3) 0.0133(4) 0.0007(4)
Br2 0.0304(3) 0.0606(4) 0.0972(6) -0.0152(3) 0.0137(4) -0.0028(4)
Br3 0.0505(4) 0.0314(3) 0.0740(5) -0.0067(3) 0.0149(3) 0.0054(3)
Br4 0.0560(4) 0.0284(3) 0.0932(6) -0.0072(3) 0.0292(4) -0.0030(3)
Br5 0.0341(3) 0.0601(4) 0.0665(5) -0.0185(3) 0.0130(3) -0.0015(3)
F1 0.040(2) 0.067(2) 0.075(3) -0.0079(17) 0.0230(19) -0.037(2)
F2 0.0360(19) 0.0389(19) 0.082(3) 0.0068(15) 0.0040(18) 0.0212(18)
F3 0.029(2) 0.024(2) 0.305(8) 0.0038(16) 0.028(3) -0.011(3)
F4 0.038(2) 0.206(6) 0.086(4) -0.014(3) 0.002(2) 0.092(4)
N1 0.024(2) 0.023(2) 0.043(3) 0.0046(18) 0.008(2) 0.0064(18)
N2 0.024(2) 0.030(2) 0.040(3) 0.0025(18) 0.009(2) -0.0011(19)
N3 0.022(2) 0.027(2) 0.037(3) 0.0021(17) 0.0074(19) 0.0020(18)
N4 0.024(2) 0.031(2) 0.036(3) 0.0001(18) 0.008(2) 0.0007(19)
N5 0.023(2) 0.044(3) 0.064(3) 0.002(2) 0.010(2) 0.008(2)
C1 0.023(3) 0.041(3) 0.039(3) 0.004(2) 0.005(2) -0.002(2)
C2 0.026(3) 0.041(3) 0.044(3) -0.008(2) 0.006(3) 0.001(3)
C3 0.034(3) 0.032(3) 0.040(3) -0.007(2) 0.009(3) -0.002(2)
C4 0.026(3) 0.030(3) 0.036(3) 0.001(2) 0.007(2) 0.001(2)
C5 0.031(3) 0.027(3) 0.044(3) 0.003(2) 0.012(3) 0.006(2)
C6 0.030(3) 0.026(3) 0.038(3) 0.000(2) 0.014(2) 0.000(2)
C7 0.033(3) 0.023(2) 0.038(3) -0.002(2) 0.013(3) -0.000(2)
C8 0.036(3) 0.031(3) 0.048(4) -0.005(2) 0.021(3) -0.005(2)
C9 0.028(3) 0.041(3) 0.035(3) -0.010(2) 0.014(2) -0.006(2)
C10 0.030(3) 0.040(3) 0.034(3) 0.000(2) 0.012(2) -0.002(2)
C11 0.028(3) 0.061(4) 0.053(4) 0.004(3) 0.008(3) 0.004(3)
C12 0.035(3) 0.054(4) 0.067(5) 0.009(3) 0.017(3) 0.009(3)
C13 0.047(4) 0.067(5) 0.111(7) 0.008(4) 0.037(4) 0.006(4)
C14 0.064(6) 0.085(6) 0.135(9) 0.021(5) 0.038(6) 0.001(6)
B1 0.024(3) 0.027(3) 0.050(4) 0.001(2) 0.011(3) -0.005(3)
B2 0.024(3) 0.042(4) 0.073(6) -0.000(3) 0.009(3) 0.024(4)

loop_
_atom_type_symbol
_atom_type_scat_dispersion_real
_atom_type_scat_dispersion_imag
_atom_type_scat_Cromer_Mann_a1
_atom_type_scat_Cromer_Mann_a2
_atom_type_scat_Cromer_Mann_a3
_atom_type_scat_Cromer_Mann_a4
_atom_type_scat_Cromer_Mann_b1
_atom_type_scat_Cromer_Mann_b2
_atom_type_scat_Cromer_Mann_b3
_atom_type_scat_Cromer_Mann_b4
_atom_type_scat_Cromer_Mann_c
_atom_type_scat_source
_atom_type_scat_dispersion_source
C 0.00347 0.00161 2.31000 1.02000 1.58860 0.86500 20.84390 10.20750 0.56870 51.65120 0.215599998832 'International Tables Volume C Table 6.1.1.4 (pp. 500-502)' 'Henke, Gullikson and Davis, At. Data and Nucl. Data Tables, 1993, 54, 2'
B 0.00141 0.00067 2.05450 1.33260 1.09790 0.70680 23.21850 1.02100 60.34980 0.14030 -0.193200007081 'International Tables Volume C Table 6.1.1.4 (pp. 500-502)' 'Henke, Gullikson and Davis, At. Data and Nucl. Data Tables, 1993, 54, 2'
F 0.01794 0.01033 3.53920 2.64120 1.51700 1.02430 10.28250 4.29440 0.26150 26.14760 0.277599990368 'International Tables Volume C Table 6.1.1.4 (pp. 500-502)' 'Henke, Gullikson and Davis, At. Data and Nucl. Data Tables, 1993, 54, 2'
H 0.00000 0.00000 0.49300 0.32291 0.14019 0.04081 10.51090 26.12570 3.14236 57.79970 0.0030380000826 'International Tables Volume C Table 6.1.1.4 (pp. 500-502)' 'Henke, Gullikson and Davis, At. Data and Nucl. Data Tables, 1993, 54, 2'
N 0.00653 0.00323 12.21260 3.13220 2.01250 1.16630 0.00570 9.89330 28.99750 0.58260 -11.5290002823 'International Tables Volume C Table 6.1.1.4 (pp. 500-502)' 'Henke, Gullikson and Davis, At. Data and Nucl. Data Tables, 1993, 54, 2'
Br -0.28346 2.55990 17.17890 5.23580 5.63770 3.98510 2.17230 16.57960 0.26090 41.43280 2.95569992065 'International Tables Volume C Table 6.1.1.4 (pp. 500-502)' 'Henke, Gullikson and Davis, At. Data and Nucl. Data Tables, 1993, 54, 2'

loop_
_geom_angle_atom_site_label_1
_geom_angle_atom_site_label_2
_geom_angle_atom_site_label_3
_geom_angle
C5 N1 N3 119.0(4)
B2 N1 N3 122.5(4)
B2 N1 C5 118.1(4)
C4 N2 C1 106.7(4)
B1 N2 C1 129.8(4)
B1 N2 C4 122.8(4)
C6 N3 N1 117.0(4)
B1 N3 N1 123.9(4)
B1 N3 C6 118.8(4)
C10 N4 C7 109.4(4)
B2 N4 C7 119.6(4)
B2 N4 C10 128.6(5)
C10 N5 H5 116.4(3)
C11 N5 H5 116.4(3)
C11 N5 C10 127.3(5)
N2 C1 Br1 122.1(4)
C2 C1 Br1 127.4(4)
C2 C1 N2 110.5(5)
C1 C2 Br2 125.9(4)
C3 C2 Br2 126.9(4)
C3 C2 C1 107.2(5)
C2 C3 Br3 127.9(4)
C4 C3 Br3 125.7(4)
C4 C3 C2 106.4(5)
C3 C4 N2 109.1(4)
C5 C4 N2 120.5(5)
C5 C4 C3 130.4(5)
C4 C5 N1 124.5(5)
H5a C5 N1 117.7(3)
H5a C5 C4 117.7(3)
H6 C6 N3 117.3(3)
C7 C6 N3 125.4(5)
C7 C6 H6 117.3(3)
C6 C7 N4 121.9(4)
C8 C7 N4 106.8(4)
C8 C7 C6 131.2(5)
C7 C8 Br4 124.4(4)
C9 C8 Br4 126.8(4)
C9 C8 C7 108.7(5)
C8 C9 Br5 124.5(4)
C10 C9 Br5 127.8(4)
C10 C9 C8 107.3(5)
N5 C10 N4 120.8(5)
C9 C10 N4 107.7(5)
C9 C10 N5 131.4(5)
H11a C11 N5 109.7(3)
H11b C11 N5 109.7(3)
H11b C11 H11a 108.2
C12 C11 N5 109.9(5)
C12 C11 H11a 109.7(4)
C12 C11 H11b 109.7(4)
H12a C12 C11 109.2(4)
H12b C12 C11 109.2(4)
H12b C12 H12a 107.9
C13 C12 C11 112.2(5)
C13 C12 H12a 109.2(4)
C13 C12 H12b 109.2(4)
H13a C13 C12 108.6(4)
H13b C13 C12 108.6(4)
H13b C13 H13a 107.5
C14 C13 C12 114.9(6)
C14 C13 H13a 108.6(5)
C14 C13 H13b 108.6(6)
H14a C14 C13 109.5
H14b C14 C13 109.5
H14b C14 H14a 109.5
H14c C14 C13 109.5
H14c C14 H14a 109.5
H14c C14 H14b 109.5
F2 B1 F1 110.4(5)
N2 B1 F1 110.1(5)
N2 B1 F2 112.4(5)
N3 B1 F1 109.7(5)
N3 B1 F2 107.7(5)
N3 B1 N2 106.3(4)
F4 B2 F3 112.2(6)
N1 B2 F3 108.6(6)
N1 B2 F4 106.7(5)
N4 B2 F3 112.2(6)
N4 B2 F4 108.3(6)
N4 B2 N1 108.7(5)

loop_
_geom_bond_atom_site_label_1
_geom_bond_atom_site_label_2
_geom_bond_distance
Br1 C1 1.846(5)
Br2 C2 1.865(5)
Br3 C3 1.848(5)
Br4 C8 1.859(5)
Br5 C9 1.863(5)
F1 B1 1.375(7)
F2 B1 1.358(7)
F3 B2 1.329(9)
F4 B2 1.374(9)
N1 N3 1.392(6)
N1 C5 1.295(6)
N1 B2 1.593(8)
N2 C1 1.350(7)
N2 C4 1.380(6)
N2 B1 1.531(7)
N3 C6 1.344(6)
N3 B1 1.575(7)
N4 C7 1.402(6)
N4 C10 1.348(7)
N4 B2 1.502(8)
N5 H5 0.8600
N5 C10 1.331(7)
N5 C11 1.448(7)
C1 C2 1.378(8)
C2 C3 1.387(8)
C3 C4 1.398(7)
C4 C5 1.400(7)
C5 H5a 0.9300
C6 H6 0.9300
C6 C7 1.367(7)
C7 C8 1.410(7)
C8 C9 1.363(8)
C9 C10 1.442(8)
C11 H11a 0.9700
C11 H11b 0.9700
C11 C12 1.498(9)
C12 H12a 0.9700
C12 H12b 0.9700
C12 C13 1.541(9)
C13 H13a 0.9700
C13 H13b 0.9700
C13 C14 1.451(10)
C14 H14a 0.9600
C14 H14b 0.9600
C14 H14c 0.9600
